data_4341677
loop_
_publ_author_name
'Zhang, He'
'Yu, Kai'
'Wang, Chunmei'
'Su, Zhanhua'
'Wang, Chunxiao'
'Sun, Di'
'Cai, Honghong'
'Chen, Zhaoyi'
'Zhou, Baibin'

_publ_section_title
;
 pH and Ligand Dependent Assembly of Well-Dawson Arsenomolybdate Capped
 Architectures.
;
_journal_name_full 'Inorganic chemistry'
_journal_page_first 141114084304005
_journal_paper_doi 10.1021/ic5014973
_journal_year 2014
_chemical_formula_moiety 'As2 Mo18 O62, 3(C9 H14 N6), 6(H2 O)'
_chemical_formula_sum 'C27 H54 As2 Mo18 N18 O68'
_chemical_formula_weight 3595.64
_chemical_name_systematic
; 
 ? 
;
_space_group_IT_number 2
_symmetry_cell_setting triclinic
_symmetry_space_group_name_Hall '-P 1'
_symmetry_space_group_name_H-M 'P -1'
_atom_sites_solution_hydrogens geom
_atom_sites_solution_primary direct
_atom_sites_solution_secondary difmap
_audit_creation_method SHELXL-97
_cell_angle_alpha 80.6570(10)
_cell_angle_beta 83.9260(10)
_cell_angle_gamma 69.03
_cell_formula_units_Z 2
_cell_length_a 13.1740(5)
_cell_length_b 16.4284(7)
_cell_length_c 21.4212(9)
_cell_measurement_temperature 293(2)
_cell_volume 4265.9(3)
_computing_cell_refinement 'Bruker SMART'
_computing_data_collection 'Bruker SMART'
_computing_data_reduction 'Bruker SMART'
_computing_molecular_graphics 'Bruker SHELXTL'
_computing_publication_material 'Bruker SHELXTL'
_computing_structure_refinement 'SHELXL-97 (Sheldrick, 1997)'
_computing_structure_solution 'SHELXS-97 (Sheldrick, 1990)'
_diffrn_ambient_temperature 293(2)
_diffrn_measured_fraction_theta_full 0.963
_diffrn_measured_fraction_theta_max 0.963
_diffrn_measurement_device_type 'CCD area detector'
_diffrn_measurement_method 'phi and omega scans'
_diffrn_radiation_monochromator graphite
_diffrn_radiation_source 'fine-focus sealed tube'
_diffrn_radiation_type MoK\a
_diffrn_radiation_wavelength 0.71073
_diffrn_reflns_av_R_equivalents 0.0213
_diffrn_reflns_av_sigmaI/netI 0.0368
_diffrn_reflns_limit_h_max 17
_diffrn_reflns_limit_h_min -17
_diffrn_reflns_limit_k_max 21
_diffrn_reflns_limit_k_min -21
_diffrn_reflns_limit_l_max 28
_diffrn_reflns_limit_l_min -26
_diffrn_reflns_number 37467
_diffrn_reflns_theta_full 28.40
_diffrn_reflns_theta_max 28.40
_diffrn_reflns_theta_min 2.20
_exptl_absorpt_coefficient_mu 3.439
_exptl_absorpt_correction_T_max 0.4076
_exptl_absorpt_correction_T_min 0.3113
_exptl_absorpt_correction_type multi-scan
_exptl_absorpt_process_details 'Higashi, T. (1995). Program for Absorption Correction. Rigaku Corporation, Tokyo, Japan.'
_exptl_crystal_colour green
_exptl_crystal_density_diffrn 2.799
_exptl_crystal_density_method 'not measured'
_exptl_crystal_description block
_exptl_crystal_F_000 3416.0
_exptl_crystal_size_max 0.28
_exptl_crystal_size_mid 0.24
_exptl_crystal_size_min 0.22
_refine_diff_density_max 2.108
_refine_diff_density_min -1.156
_refine_diff_density_rms 0.152
_refine_ls_extinction_method none
_refine_ls_goodness_of_fit_ref 1.012
_refine_ls_hydrogen_treatment constr
_refine_ls_matrix_type full
_refine_ls_number_parameters 1198
_refine_ls_number_reflns 20631
_refine_ls_number_restraints 283
_refine_ls_restrained_S_all 1.012
_refine_ls_R_factor_all 0.0486
_refine_ls_R_factor_gt 0.0351
_refine_ls_shift/su_max 0.001
_refine_ls_shift/su_mean 0.000
_refine_ls_structure_factor_coef Fsqd
_refine_ls_weighting_details 'calc w=1/[\s^2^(Fo^2^)+(0.0344P)^2^+18.2984P] where P=(Fo^2^+2Fc^2^)/3'
_refine_ls_weighting_scheme calc
_refine_ls_wR_factor_gt 0.0810
_refine_ls_wR_factor_ref 0.0874
_reflns_number_gt 16832
_reflns_number_total 21231
_reflns_threshold_expression >2sigma(I)
_cod_data_source_file ic5014973_si_002.cif
_cod_data_source_block ch3106_0m
_cod_depositor_comments
;
The following automatic conversions were performed:

'_symmetry_cell_setting' value 'Triclinic' changed to 'triclinic'
according to
/home/saulius/struct/COD-crude-data--automatic-downloads/rss-feeds/ACS/lib/dictionaries/cif_core.dic
dictionary named 'cif_core.dic' version 2.4.2 from 2011-04-26.

Automatic conversion script
Id: cif_fix_values 2935 2014-11-11 08:27:57Z andrius 
;
_cod_database_code 4341677

loop_
_symmetry_equiv_pos_as_xyz
'x, y, z'
'-x, -y, -z'

loop_
_atom_site_label
_atom_site_type_symbol
_atom_site_fract_x
_atom_site_fract_y
_atom_site_fract_z
_atom_site_U_iso_or_equiv
_atom_site_adp_type
_atom_site_occupancy
_atom_site_symmetry_multiplicity
_atom_site_calc_flag
_atom_site_refinement_flags
O5W O 0.9740(10) 0.7843(7) 0.5487(5) 0.190(5) Uani 1 1 d .
H5WA H 0.9459 0.7535 0.5757 0.227 Uiso 1 1 d R
H5WB H 1.0071 0.8144 0.5610 0.227 Uiso 1 1 d R
O2W O 0.7871(9) 0.1233(6) 0.4395(4) 0.149(4) Uani 1 1 d .
H2WA H 0.7230 0.1216 0.4418 0.178 Uiso 1 1 d R
H2WB H 0.8403 0.0771 0.4509 0.178 Uiso 1 1 d R
O1W O 0.1880(8) 0.0375(7) 0.4810(5) 0.152(4) Uani 1 1 d .
H1WA H 0.1412 0.0365 0.4570 0.183 Uiso 1 1 d R
H1WB H 0.1998 0.0034 0.5159 0.183 Uiso 1 1 d R
O4W O 0.6213(10) 0.9669(7) 0.9664(6) 0.197(5) Uani 1 1 d .
H4WA H 0.5845 0.9396 0.9901 0.237 Uiso 1 1 d R
H4WB H 0.6412 1.0036 0.9811 0.237 Uiso 1 1 d R
O6W O 0.2414(6) 0.7173(5) 0.5076(4) 0.114(3) Uani 1 1 d .
H6WA H 0.2284 0.6698 0.5093 0.137 Uiso 1 1 d R
H6WB H 0.1982 0.7589 0.5268 0.137 Uiso 1 1 d R
O3W O 0.2039(5) 0.8773(4) 0.8331(2) 0.0750(19) Uani 1 1 d .
H3WA H 0.1689 0.8422 0.8440 0.090 Uiso 1 1 d R
H3WB H 0.1971 0.9173 0.8556 0.090 Uiso 1 1 d R
Mo1 Mo 0.93856(3) 0.79060(3) 0.24815(2) 0.01958(9) Uani 1 1 d .
Mo2 Mo 1.06882(3) 0.54214(3) 0.242452(19) 0.01817(8) Uani 1 1 d .
Mo3 Mo 0.97355(4) 0.54419(3) 0.101250(19) 0.02008(9) Uani 1 1 d .
Mo4 Mo 0.84630(4) 0.79347(3) 0.106536(19) 0.02038(9) Uani 1 1 d .
Mo5 Mo 0.53986(4) 0.73577(3) 0.38969(2) 0.02299(9) Uani 1 1 d .
Mo6 Mo 0.66086(4) 0.48885(3) 0.37964(2) 0.02253(9) Uani 1 1 d .
Mo7 Mo 0.55894(4) 0.81005(3) 0.10308(2) 0.02329(9) Uani 1 1 d .
As1 As 0.81619(4) 0.51074(3) 0.23660(2) 0.01524(9) Uani 1 1 d .
Mo8 Mo 0.92526(4) 0.46769(3) 0.385647(19) 0.02135(9) Uani 1 1 d .
As2 As 0.68411(4) 0.77017(3) 0.24681(2) 0.01525(9) Uani 1 1 d U
Mo9 Mo 0.68800(4) 0.56385(3) 0.09065(2) 0.02188(9) Uani 1 1 d .
Mo10 Mo 0.80336(4) 0.71549(3) 0.396166(19) 0.02106(9) Uani 1 1 d .
Mo11 Mo 0.56302(4) 0.49375(3) 0.22248(2) 0.02548(10) Uani 1 1 d .
Mo12 Mo 0.43341(3) 0.74066(3) 0.23537(2) 0.02362(9) Uani 1 1 d .
Mo13 Mo 0.61413(4) 0.98943(3) 0.16346(2) 0.02346(9) Uani 1 1 d .
Mo14 Mo 1.04743(4) 0.31194(3) 0.26748(2) 0.02241(9) Uani 1 1 d .
Mo15 Mo 0.79514(4) 0.29734(3) 0.28234(2) 0.02448(10) Uani 1 1 d .
Mo16 Mo 0.69210(4) 0.95421(3) 0.31414(2) 0.02243(9) Uani 1 1 d .
Mo17 Mo 0.90885(4) 0.33869(3) 0.13689(2) 0.02291(9) Uani 1 1 d .
Mo18 Mo 0.44642(4) 0.95077(3) 0.28551(2) 0.02517(10) Uani 1 1 d .
O1 O 1.0427(3) 0.2819(2) 0.18952(17) 0.0265(8) Uani 1 1 d .
O2 O 1.0898(3) 0.5350(2) 0.15099(16) 0.0238(7) Uani 1 1 d .
O3 O 0.6276(3) 0.8807(2) 0.25122(16) 0.0203(7) Uani 1 1 d .
O4 O 0.8727(3) 0.4007(2) 0.23198(15) 0.0197(7) Uani 1 1 d .
O5 O 1.0010(3) 0.5250(2) 0.32254(16) 0.0244(7) Uani 1 1 d .
O6 O 1.0020(3) 0.4409(3) 0.44898(17) 0.0297(8) Uani 1 1 d .
O7 O 0.9297(3) 0.6823(2) 0.10177(16) 0.0256(8) Uani 1 1 d .
O8 O 0.9393(3) 0.2492(2) 0.30100(17) 0.0270(8) Uani 1 1 d .
O9 O 0.6651(3) 1.0269(2) 0.22625(17) 0.0262(8) Uani 1 1 d .
O10 O 0.9060(3) 0.5575(2) 0.20291(15) 0.0206(7) Uani 1 1 d .
O11 O 0.8500(3) 0.5995(2) 0.40495(17) 0.0264(8) Uani 1 1 d .
O12 O 0.4939(3) 0.8516(2) 0.36131(18) 0.0281(8) Uani 1 1 d .
O13 O 0.6073(3) 0.6760(2) 0.09189(17) 0.0261(8) Uani 1 1 d .
O14 O 0.9469(3) 0.8147(2) 0.15845(16) 0.0239(7) Uani 1 1 d .
O15 O 0.7013(3) 0.5498(2) 0.19703(16) 0.0223(7) Uani 1 1 d .
O16 O 0.7389(3) 0.9159(2) 0.13360(17) 0.0249(8) Uani 1 1 d .
O17 O 1.0261(3) 0.6585(2) 0.23451(16) 0.0227(7) Uani 1 1 d .
O18 O 0.9798(3) 0.3693(2) 0.34854(16) 0.0247(7) Uani 1 1 d .
O19 O 0.5442(3) 0.9939(2) 0.32972(18) 0.0280(8) Uani 1 1 d .
O20 O 0.9851(3) 0.4310(2) 0.11401(16) 0.0231(7) Uani 1 1 d .
O21 O 0.4145(3) 0.8712(2) 0.25199(18) 0.0283(8) Uani 1 1 d .
O22 O 0.6627(3) 0.3850(2) 0.23420(18) 0.0281(8) Uani 1 1 d .
O23 O 0.7966(3) 0.4512(2) 0.42480(16) 0.0276(8) Uani 1 1 d .
O24 O 0.8077(3) 0.7516(2) 0.21086(16) 0.0218(7) Uani 1 1 d U
O25 O 1.0854(3) 0.4064(2) 0.24486(16) 0.0234(7) Uani 1 1 d .
O26 O 0.8360(3) 0.8921(2) 0.26506(16) 0.0236(7) Uani 1 1 d .
O27 O 0.6036(3) 0.7433(2) 0.20449(16) 0.0219(7) Uani 1 1 d .
O28 O 0.7902(3) 0.5234(2) 0.31296(16) 0.0229(7) Uani 1 1 d .
O29 O 0.8432(3) 0.2712(2) 0.19122(17) 0.0261(8) Uani 1 1 d .
O30 O 0.6915(3) 0.7176(2) 0.32062(15) 0.0219(7) Uani 1 1 d .
O31 O 0.7432(3) 0.3660(2) 0.34290(17) 0.0265(8) Uani 1 1 d .
O32 O 0.7919(3) 0.4276(2) 0.10852(16) 0.0253(8) Uani 1 1 d .
O33 O 0.4671(3) 1.0216(2) 0.21330(18) 0.0290(8) Uani 1 1 d .
O34 O 0.8995(3) 0.7308(2) 0.32768(16) 0.0247(7) Uani 1 1 d .
O35 O 0.6119(3) 0.5978(2) 0.39743(16) 0.0267(8) Uani 1 1 d .
O36 O 0.7282(3) 0.8554(2) 0.36804(17) 0.0252(8) Uani 1 1 d .
O37 O 0.5443(3) 0.9136(2) 0.12714(17) 0.0269(8) Uani 1 1 d .
O38 O 1.0534(3) 0.8036(2) 0.26538(19) 0.0302(8) Uani 1 1 d .
O39 O 0.6572(3) 0.7291(2) 0.43533(16) 0.0266(8) Uani 1 1 d .
O40 O 0.4342(3) 0.7943(2) 0.14608(18) 0.0286(8) Uani 1 1 d .
O41 O 0.8578(3) 0.7356(3) 0.45753(18) 0.0335(9) Uani 1 1 d .
O42 O 0.7152(3) 0.7833(2) 0.09099(17) 0.0259(8) Uani 1 1 d .
O43 O 0.4782(3) 0.6314(2) 0.21840(18) 0.0294(8) Uani 1 1 d .
O44 O 0.5808(3) 0.5102(2) 0.30753(17) 0.0282(8) Uani 1 1 d .
O45 O 0.4792(3) 0.7143(2) 0.31798(17) 0.0277(8) Uani 1 1 d .
O46 O 0.8233(3) 0.5805(2) 0.08358(17) 0.0256(8) Uani 1 1 d .
O47 O 1.2004(3) 0.5121(3) 0.25803(19) 0.0330(9) Uani 1 1 d .
O48 O 1.1611(3) 0.2329(2) 0.29688(19) 0.0339(9) Uani 1 1 d .
O49 O 0.4458(3) 0.4735(3) 0.2308(2) 0.0368(10) Uani 1 1 d .
O50 O 0.5776(3) 0.5171(2) 0.13274(17) 0.0283(8) Uani 1 1 d .
O51 O 1.0370(3) 0.5548(3) 0.02952(17) 0.0318(9) Uani 1 1 d .
O52 O 0.9549(3) 0.2802(3) 0.07552(19) 0.0344(9) Uani 1 1 d .
O53 O 0.7316(3) 1.0231(2) 0.34846(19) 0.0335(9) Uani 1 1 d .
O54 O 0.2968(3) 0.7647(3) 0.2466(2) 0.0359(9) Uani 1 1 d .
O55 O 0.8781(3) 0.8455(2) 0.03662(17) 0.0302(8) Uani 1 1 d .
O56 O 0.6755(3) 0.5486(3) 0.01572(18) 0.0355(9) Uani 1 1 d .
O57 O 0.5836(3) 1.0774(2) 0.10684(19) 0.0345(9) Uani 1 1 d .
O58 O 0.4474(3) 0.7297(3) 0.44951(19) 0.0378(10) Uani 1 1 d .
O59 O 0.5930(3) 0.4394(3) 0.43533(19) 0.0376(10) Uani 1 1 d .
O60 O 0.5162(3) 0.8405(3) 0.02863(19) 0.0390(10) Uani 1 1 d .
O61 O 0.3268(3) 1.0132(3) 0.3177(2) 0.0397(10) Uani 1 1 d .
O62 O 0.7501(4) 0.2122(3) 0.3055(2) 0.0382(10) Uani 1 1 d .
N1 N 0.1725(5) 0.9265(4) 0.0525(3) 0.0501(15) Uani 1 1 d .
N7 N 0.2274(5) 0.6455(4) 0.3495(3) 0.0517(15) Uani 1 1 d .
C1 C 0.1354(5) 0.6380(4) 0.3793(3) 0.0428(15) Uani 1 1 d U
H1 H 0.0653 0.6776 0.3727 0.051 Uiso 1 1 calc R
C2 C 0.1752(6) 0.9050(5) -0.0437(3) 0.0473(14) Uani 1 1 d U
H2 H 0.1955 0.9026 -0.0865 0.057 Uiso 1 1 calc R
C3 C 0.3101(6) 0.5756(5) 0.3708(4) 0.0545(19) Uani 1 1 d .
H3 H 0.3828 0.5633 0.3573 0.065 Uiso 1 1 calc R
N8 N 0.2189(6) 0.9358(5) -0.0051(4) 0.0730(16) Uani 1 1 d U
N3 N 0.2705(4) 0.5252(3) 0.4156(2) 0.0385(12) Uani 1 1 d .
N9 N 0.1616(5) 0.5644(4) 0.4199(3) 0.0553(15) Uani 1 1 d U
N10 N 0.0957(6) 0.8768(5) -0.0122(3) 0.0706(16) Uani 1 1 d U
C4 C 0.0947(7) 0.8911(6) 0.0482(4) 0.0604(16) Uani 1 1 d U
H4 H 0.0486 0.8788 0.0813 0.072 Uiso 1 1 calc R
C5 C 0.2001(7) 0.9475(7) 0.1114(4) 0.0734(19) Uani 1 1 d U
H5A H 0.2607 0.9687 0.1023 0.088 Uiso 1 1 calc R
H5B H 0.2233 0.8942 0.1414 0.088 Uiso 1 1 calc R
C6 C 0.3315(8) 0.4372(5) 0.4484(4) 0.074(2) Uani 1 1 d U
H6A H 0.3083 0.4326 0.4930 0.089 Uiso 1 1 calc R
H6B H 0.4089 0.4273 0.4450 0.089 Uiso 1 1 calc R
C7 C 0.3056(8) 0.3619(5) 0.4133(4) 0.076(2) Uani 1 1 d U
H7A H 0.3278 0.3064 0.4412 0.092 Uiso 1 1 calc R
H7B H 0.2274 0.3804 0.4102 0.092 Uiso 1 1 calc R
N5 N 0.2956(5) 0.2784(4) 0.1351(3) 0.0500(14) Uani 1 1 d U
C8 C 0.4775(7) 0.2767(6) 0.1608(4) 0.068(2) Uani 1 1 d .
H8A H 0.5176 0.2804 0.1950 0.081 Uiso 1 1 calc R
H8B H 0.5104 0.2180 0.1488 0.081 Uiso 1 1 calc R
C9 C 0.3049(7) 0.1987(6) 0.1191(5) 0.071(2) Uani 1 1 d U
H9 H 0.3455 0.1435 0.1389 0.085 Uiso 1 1 calc R
C10 C 0.3574(7) 0.2921(7) 0.1843(4) 0.077(3) Uani 1 1 d .
H10A H 0.3553 0.2519 0.2225 0.092 Uiso 1 1 calc R
H10B H 0.3234 0.3517 0.1945 0.092 Uiso 1 1 calc R
N4 N 0.4567(5) 0.1578(3) 0.4042(3) 0.0473(13) Uani 1 1 d U
N6 N 0.6824(5) 0.3503(5) -0.0334(3) 0.0571(15) Uani 1 1 d U
N11 N 0.7781(6) 0.3587(5) -0.0353(4) 0.074(2) Uani 1 1 d U
C11 C 0.4993(8) 0.2020(5) 0.3485(4) 0.066(2) Uani 1 1 d U
H11A H 0.4731 0.1913 0.3110 0.080 Uiso 1 1 calc R
H11B H 0.5780 0.1755 0.3462 0.080 Uiso 1 1 calc R
N12 N 0.3679(6) 0.1356(5) 0.4068(4) 0.0751(17) Uani 1 1 d U
C12 C 0.5943(7) 0.3131(6) 0.0662(4) 0.072(2) Uani 1 1 d U
H12A H 0.6545 0.3018 0.0928 0.087 Uiso 1 1 calc R
H12B H 0.6034 0.2591 0.0498 0.087 Uiso 1 1 calc R
C13 C 0.4861(7) 0.3416(6) 0.1062(4) 0.069(2) Uani 1 1 d .
H13A H 0.4773 0.3963 0.1215 0.083 Uiso 1 1 calc R
H13B H 0.4267 0.3532 0.0790 0.083 Uiso 1 1 calc R
C14 C 0.5955(7) 0.3819(6) 0.0135(4) 0.068(2) Uani 1 1 d U
H14A H 0.5263 0.4035 -0.0065 0.082 Uiso 1 1 calc R
H14B H 0.6040 0.4307 0.0298 0.082 Uiso 1 1 calc R
C15 C 0.3546(8) 0.3463(7) 0.3531(5) 0.088(3) Uani 1 1 d U
H15A H 0.3413 0.4030 0.3273 0.105 Uiso 1 1 calc R
H15B H 0.3168 0.3157 0.3347 0.105 Uiso 1 1 calc R
C16 C 0.4698(9) 0.2972(6) 0.3469(5) 0.098(3) Uani 1 1 d U
H16A H 0.5051 0.3074 0.3809 0.118 Uiso 1 1 calc R
H16B H 0.4987 0.3202 0.3073 0.118 Uiso 1 1 calc R
N2 N 0.0712(6) 0.9662(5) 0.3549(3) 0.0636(16) Uani 1 1 d U
C17 C 0.8299(8) 0.3339(6) -0.0892(4) 0.0728(18) Uani 1 1 d U
H17 H 0.9007 0.3314 -0.1018 0.087 Uiso 1 1 calc R
C18 C 0.1965(7) 0.3049(7) 0.0571(4) 0.070(2) Uani 1 1 d U
H18 H 0.1485 0.3354 0.0255 0.084 Uiso 1 1 calc R
C19 C 0.4977(7) 0.1371(5) 0.4633(4) 0.0560(17) Uani 1 1 d U
H19 H 0.5589 0.1463 0.4741 0.067 Uiso 1 1 calc R
C20 C 0.3540(7) 0.1009(5) 0.4663(4) 0.0617(19) Uani 1 1 d U
H20 H 0.2982 0.0794 0.4811 0.074 Uiso 1 1 calc R
C21 C 0.6711(8) 0.3223(7) -0.0877(4) 0.0738(19) Uani 1 1 d U
H21 H 0.6106 0.3117 -0.0981 0.089 Uiso 1 1 calc R
N13 N 0.4342(8) 0.1011(5) 0.5032(4) 0.086(2) Uani 1 1 d U
C22 C 0.1348(9) 0.8438(6) 0.4167(5) 0.0786(18) Uani 1 1 d U
H22 H 0.1827 0.7943 0.4395 0.094 Uiso 1 1 calc R
N14 N 0.7639(7) 0.3128(6) -0.1236(4) 0.0906(19) Uani 1 1 d U
N15 N 0.1622(8) 0.9063(6) 0.3819(4) 0.097(2) Uani 1 1 d U
N16 N 0.2434(7) 0.2165(7) 0.0688(4) 0.093(2) Uani 1 1 d U
N17 N 0.2291(6) 0.3402(6) 0.0969(4) 0.083(2) Uani 1 1 d U
C23 C -0.0125(9) 0.9360(7) 0.3751(5) 0.0830(18) Uani 1 1 d U
H23 H -0.0845 0.9618 0.3637 0.100 Uiso 1 1 calc R
N18 N 0.0311(9) 0.8605(6) 0.4151(4) 0.099(2) Uani 1 1 d U
C24 C 0.0674(10) 1.0464(7) 0.3149(6) 0.098(4) Uani 1 1 d .
H24A H 0.0129 1.0954 0.3330 0.118 Uiso 1 1 calc R
H24B H 0.1372 1.0538 0.3148 0.118 Uiso 1 1 calc R
C25 C 0.1281(10) 1.0073(9) 0.2165(6) 0.122(3) Uani 1 1 d U
H25A H 0.1531 0.9456 0.2339 0.146 Uiso 1 1 calc R
H25B H 0.1863 1.0293 0.2196 0.146 Uiso 1 1 calc R
C26 C 0.0432(11) 1.0497(10) 0.2524(6) 0.131(4) Uani 1 1 d U
H26A H -0.0132 1.0246 0.2525 0.157 Uiso 1 1 calc R
H26B H 0.0144 1.1108 0.2337 0.157 Uiso 1 1 calc R
C27 C 0.1078(9) 1.0148(8) 0.1409(5) 0.106(2) Uani 1 1 d U
H27A H 0.0403 1.0055 0.1365 0.127 Uiso 1 1 calc R
H27B H 0.1019 1.0731 0.1198 0.127 Uiso 1 1 calc R

loop_
_atom_site_aniso_label
_atom_site_aniso_U_11
_atom_site_aniso_U_22
_atom_site_aniso_U_33
_atom_site_aniso_U_23
_atom_site_aniso_U_13
_atom_site_aniso_U_12
O5W 0.263(14) 0.193(11) 0.121(8) 0.077(8) -0.055(9) -0.118(11)
O2W 0.222(11) 0.156(9) 0.098(6) -0.007(6) -0.049(7) -0.096(8)
O1W 0.162(9) 0.182(10) 0.149(8) -0.030(7) 0.040(7) -0.114(8)
O4W 0.204(12) 0.136(9) 0.264(15) 0.019(9) -0.037(11) -0.085(9)
O6W 0.079(5) 0.103(6) 0.125(6) 0.058(5) 0.000(4) -0.022(4)
O3W 0.122(5) 0.091(4) 0.054(3) -0.028(3) 0.019(3) -0.086(4)
Mo1 0.0164(2) 0.0197(2) 0.0251(2) -0.00239(16) -0.00172(16) -0.00926(17)
Mo2 0.0148(2) 0.0199(2) 0.0206(2) -0.00352(15) -0.00091(15) -0.00665(16)
Mo3 0.0230(2) 0.0216(2) 0.01782(19) -0.00474(15) 0.00254(16) -0.01045(18)
Mo4 0.0214(2) 0.0203(2) 0.0200(2) 0.00021(15) 0.00139(16) -0.00974(17)
Mo5 0.0215(2) 0.0227(2) 0.0237(2) -0.00396(17) 0.00597(17) -0.00808(18)
Mo6 0.0224(2) 0.0198(2) 0.0243(2) -0.00032(16) 0.00508(17) -0.00890(18)
Mo7 0.0201(2) 0.0248(2) 0.0247(2) 0.00205(17) -0.00648(17) -0.00836(18)
As1 0.0147(2) 0.0144(2) 0.0178(2) -0.00196(17) -0.00036(17) -0.00659(18)
Mo8 0.0243(2) 0.0199(2) 0.0182(2) -0.00040(16) -0.00283(16) -0.00623(18)
As2 0.0132(2) 0.0146(2) 0.0184(2) -0.00117(17) -0.00040(17) -0.00585(18)
Mo9 0.0234(2) 0.0238(2) 0.0224(2) -0.00285(16) -0.00605(17) -0.01175(18)
Mo10 0.0237(2) 0.0202(2) 0.0189(2) -0.00358(16) -0.00119(16) -0.00680(18)
Mo11 0.0195(2) 0.0227(2) 0.0381(3) -0.00259(18) -0.00209(18) -0.01243(18)
Mo12 0.0141(2) 0.0217(2) 0.0357(2) -0.00194(18) -0.00204(17) -0.00756(17)
Mo13 0.0227(2) 0.0169(2) 0.0293(2) 0.00194(17) -0.00328(18) -0.00669(18)
Mo14 0.0217(2) 0.0165(2) 0.0270(2) -0.00281(16) -0.00169(17) -0.00398(17)
Mo15 0.0273(2) 0.0161(2) 0.0318(2) -0.00182(17) 0.00076(18) -0.01078(18)
Mo16 0.0233(2) 0.0171(2) 0.0279(2) -0.00509(16) -0.00073(17) -0.00757(18)
Mo17 0.0261(2) 0.0188(2) 0.0265(2) -0.00742(17) -0.00089(17) -0.00928(18)
Mo18 0.0179(2) 0.0192(2) 0.0361(2) -0.00477(18) 0.00147(18) -0.00396(17)
O1 0.0252(19) 0.0189(18) 0.034(2) -0.0089(15) 0.0030(15) -0.0051(15)
O2 0.0220(18) 0.0275(19) 0.0234(18) -0.0044(14) 0.0002(14) -0.0103(15)
O3 0.0184(17) 0.0148(16) 0.0268(18) -0.0028(13) -0.0002(14) -0.0052(14)
O4 0.0197(17) 0.0154(16) 0.0241(17) -0.0029(13) -0.0006(13) -0.0062(14)
O5 0.0270(19) 0.0257(19) 0.0215(17) -0.0049(14) 0.0034(14) -0.0109(16)
O6 0.032(2) 0.033(2) 0.0215(18) 0.0004(15) -0.0072(15) -0.0095(18)
O7 0.029(2) 0.0256(19) 0.0254(18) -0.0046(15) 0.0027(15) -0.0134(16)
O8 0.029(2) 0.0181(18) 0.032(2) -0.0004(15) -0.0010(16) -0.0079(16)
O9 0.028(2) 0.0189(18) 0.032(2) -0.0016(14) -0.0003(15) -0.0095(16)
O10 0.0196(17) 0.0239(18) 0.0208(17) -0.0023(13) 0.0002(13) -0.0111(15)
O11 0.028(2) 0.0225(19) 0.0261(18) -0.0016(14) -0.0006(15) -0.0072(16)
O12 0.025(2) 0.0233(19) 0.035(2) -0.0035(15) 0.0011(16) -0.0079(16)
O13 0.0244(19) 0.0249(19) 0.0304(19) -0.0023(15) -0.0063(15) -0.0095(16)
O14 0.0225(18) 0.0262(19) 0.0253(18) -0.0028(14) 0.0011(14) -0.0119(16)
O15 0.0199(18) 0.0228(18) 0.0263(18) 0.0009(14) -0.0045(14) -0.0109(15)
O16 0.0241(19) 0.0217(18) 0.0296(19) 0.0001(14) -0.0031(15) -0.0097(15)
O17 0.0195(18) 0.0231(18) 0.0274(18) -0.0025(14) -0.0022(14) -0.0099(15)
O18 0.027(2) 0.0233(18) 0.0236(18) -0.0022(14) -0.0010(15) -0.0091(16)
O19 0.028(2) 0.0186(18) 0.037(2) -0.0097(15) 0.0028(16) -0.0067(16)
O20 0.0228(19) 0.0234(18) 0.0246(18) -0.0055(14) 0.0006(14) -0.0095(15)
O21 0.0212(19) 0.0233(19) 0.039(2) -0.0001(16) -0.0037(16) -0.0070(15)
O22 0.026(2) 0.0254(19) 0.036(2) -0.0032(16) -0.0030(16) -0.0118(16)
O23 0.027(2) 0.029(2) 0.0238(18) 0.0006(15) 0.0026(15) -0.0085(16)
O24 0.0209(18) 0.0252(18) 0.0218(17) -0.0014(14) -0.0017(14) -0.0115(15)
O25 0.0231(19) 0.0216(18) 0.0242(18) -0.0041(14) 0.0020(14) -0.0065(15)
O26 0.0212(18) 0.0225(18) 0.0272(18) -0.0029(14) 0.0011(14) -0.0085(15)
O27 0.0175(17) 0.0228(18) 0.0277(18) -0.0016(14) -0.0028(14) -0.0100(15)
O28 0.0233(19) 0.0249(18) 0.0223(17) -0.0034(14) 0.0035(14) -0.0118(15)
O29 0.030(2) 0.0171(17) 0.034(2) -0.0054(15) -0.0025(16) -0.0107(16)
O30 0.0209(18) 0.0240(18) 0.0211(17) -0.0008(14) 0.0005(14) -0.0095(15)
O31 0.026(2) 0.0235(19) 0.0292(19) -0.0019(15) 0.0023(15) -0.0098(16)
O32 0.027(2) 0.0266(19) 0.0274(18) -0.0056(15) -0.0036(15) -0.0135(16)
O33 0.0204(19) 0.0205(19) 0.043(2) -0.0034(16) 0.0000(16) -0.0043(15)
O34 0.0211(18) 0.0263(19) 0.0264(18) -0.0031(15) 0.0005(14) -0.0084(15)
O35 0.028(2) 0.0256(19) 0.0251(18) -0.0024(15) 0.0033(15) -0.0101(16)
O36 0.0234(19) 0.0245(19) 0.0276(19) -0.0070(15) 0.0044(15) -0.0082(16)
O37 0.0213(19) 0.0243(19) 0.035(2) -0.0011(15) -0.0059(15) -0.0076(15)
O38 0.0201(19) 0.031(2) 0.045(2) -0.0078(17) -0.0044(16) -0.0135(16)
O39 0.027(2) 0.0264(19) 0.0251(18) -0.0039(15) 0.0036(15) -0.0089(16)
O40 0.0206(19) 0.030(2) 0.035(2) -0.0001(16) -0.0063(15) -0.0085(16)
O41 0.040(2) 0.033(2) 0.030(2) -0.0085(17) -0.0079(17) -0.0122(19)
O42 0.0229(19) 0.028(2) 0.0294(19) -0.0037(15) -0.0030(15) -0.0119(16)
O43 0.023(2) 0.0251(19) 0.042(2) -0.0032(16) -0.0039(16) -0.0110(16)
O44 0.0233(19) 0.028(2) 0.032(2) -0.0012(16) -0.0018(15) -0.0088(16)
O45 0.025(2) 0.027(2) 0.031(2) -0.0009(15) -0.0014(15) -0.0111(16)
O46 0.0242(19) 0.0269(19) 0.0292(19) -0.0027(15) -0.0040(15) -0.0126(16)
O47 0.0176(19) 0.034(2) 0.046(2) -0.0060(18) -0.0036(17) -0.0058(17)
O48 0.031(2) 0.023(2) 0.042(2) -0.0041(17) -0.0048(18) -0.0012(17)
O49 0.022(2) 0.036(2) 0.057(3) -0.0042(19) -0.0018(18) -0.0167(18)
O50 0.026(2) 0.030(2) 0.034(2) -0.0037(16) -0.0046(16) -0.0156(17)
O51 0.039(2) 0.042(2) 0.0215(18) -0.0109(16) 0.0083(16) -0.024(2)
O52 0.041(2) 0.029(2) 0.036(2) -0.0138(17) 0.0008(18) -0.0124(19)
O53 0.037(2) 0.024(2) 0.044(2) -0.0120(17) -0.0057(18) -0.0118(18)
O54 0.0179(19) 0.035(2) 0.054(3) -0.0065(19) 0.0002(18) -0.0089(17)
O55 0.033(2) 0.032(2) 0.0259(19) 0.0022(15) 0.0020(16) -0.0152(18)
O56 0.041(2) 0.040(2) 0.031(2) -0.0077(17) -0.0109(18) -0.017(2)
O57 0.036(2) 0.0208(19) 0.041(2) 0.0059(16) -0.0073(18) -0.0065(17)
O58 0.035(2) 0.038(2) 0.036(2) -0.0056(18) 0.0148(18) -0.0125(19)
O59 0.042(2) 0.029(2) 0.040(2) 0.0014(17) 0.0132(19) -0.0169(19)
O60 0.038(2) 0.042(2) 0.036(2) 0.0054(18) -0.0157(19) -0.013(2)
O61 0.024(2) 0.032(2) 0.058(3) -0.011(2) 0.0057(19) -0.0043(18)
O62 0.045(3) 0.023(2) 0.050(3) -0.0022(18) 0.002(2) -0.0185(19)
N1 0.053(4) 0.058(4) 0.041(3) -0.012(3) 0.009(3) -0.021(3)
N7 0.056(4) 0.045(3) 0.053(4) 0.004(3) -0.005(3) -0.020(3)
C1 0.031(3) 0.044(4) 0.042(4) -0.002(3) -0.005(3) 0.001(3)
C2 0.056(3) 0.057(3) 0.037(3) -0.012(3) 0.013(3) -0.031(3)
C3 0.040(4) 0.068(5) 0.055(4) 0.002(4) 0.005(3) -0.026(4)
N8 0.072(4) 0.085(4) 0.068(3) -0.019(3) 0.011(3) -0.035(3)
N3 0.033(3) 0.039(3) 0.036(3) -0.002(2) 0.000(2) -0.007(2)
N9 0.056(4) 0.055(4) 0.054(4) -0.011(3) 0.003(3) -0.019(3)
N10 0.070(4) 0.078(4) 0.068(3) -0.013(3) 0.011(3) -0.034(3)
C4 0.060(3) 0.077(4) 0.055(3) -0.012(3) 0.014(3) -0.040(3)
C5 0.067(4) 0.090(4) 0.065(4) -0.026(3) -0.004(3) -0.022(3)
C6 0.085(6) 0.051(4) 0.055(5) 0.014(4) -0.009(4) 0.007(4)
C7 0.089(6) 0.043(4) 0.081(6) 0.010(4) -0.010(5) -0.010(4)
N5 0.041(3) 0.056(3) 0.046(3) -0.001(3) 0.002(2) -0.013(3)
C8 0.068(6) 0.084(6) 0.059(5) -0.019(5) -0.012(4) -0.030(5)
C9 0.060(4) 0.059(4) 0.079(5) 0.002(4) -0.009(4) -0.007(4)
C10 0.073(6) 0.118(8) 0.054(5) -0.031(5) 0.012(4) -0.047(6)
N4 0.057(3) 0.029(3) 0.056(3) -0.015(2) 0.005(3) -0.014(2)
N6 0.038(3) 0.075(4) 0.064(4) -0.026(3) -0.003(3) -0.019(3)
N11 0.073(5) 0.066(5) 0.101(5) -0.019(4) -0.017(4) -0.037(4)
C11 0.079(5) 0.048(4) 0.064(4) 0.001(3) 0.006(4) -0.019(4)
N12 0.076(4) 0.056(4) 0.095(4) -0.016(3) 0.005(3) -0.024(3)
C12 0.056(4) 0.078(5) 0.078(5) 0.007(4) 0.002(4) -0.026(4)
C13 0.066(6) 0.078(6) 0.076(6) -0.018(5) -0.010(5) -0.035(5)
C14 0.052(4) 0.073(5) 0.079(5) -0.010(4) -0.001(4) -0.022(4)
C15 0.081(5) 0.067(5) 0.090(5) 0.018(4) 0.001(5) -0.009(4)
C16 0.106(6) 0.064(5) 0.090(5) 0.011(4) 0.027(5) -0.005(5)
N2 0.071(4) 0.059(4) 0.063(4) 0.001(3) -0.015(3) -0.025(3)
C17 0.079(4) 0.103(5) 0.069(4) -0.005(3) 0.005(3) -0.076(4)
C18 0.043(4) 0.097(6) 0.053(4) 0.020(4) -0.011(3) -0.016(4)
C19 0.068(4) 0.040(3) 0.059(4) -0.011(3) -0.004(3) -0.015(3)
C20 0.061(5) 0.032(4) 0.089(5) -0.022(4) 0.030(4) -0.016(4)
C21 0.079(4) 0.106(5) 0.067(4) -0.022(3) -0.011(3) -0.063(4)
N13 0.118(7) 0.055(5) 0.082(4) -0.020(4) 0.012(4) -0.026(5)
C22 0.093(4) 0.064(3) 0.080(4) 0.004(3) -0.021(4) -0.030(3)
N14 0.096(4) 0.118(5) 0.078(4) -0.010(3) -0.005(3) -0.062(4)
N15 0.095(4) 0.083(4) 0.103(5) 0.007(4) -0.017(4) -0.023(4)
N16 0.076(5) 0.114(6) 0.086(5) -0.023(5) -0.007(4) -0.025(5)
N17 0.060(4) 0.082(5) 0.092(5) 0.003(4) 0.003(4) -0.014(4)
C23 0.091(4) 0.074(4) 0.088(4) -0.003(3) -0.017(4) -0.033(3)
N18 0.110(4) 0.082(4) 0.094(4) 0.001(3) -0.006(4) -0.028(4)
C24 0.102(8) 0.072(7) 0.118(9) 0.033(6) -0.046(7) -0.035(6)
C25 0.096(6) 0.144(7) 0.120(7) -0.070(6) -0.038(5) -0.005(6)
C26 0.114(7) 0.144(7) 0.115(7) -0.044(6) -0.033(6) -0.003(6)
C27 0.088(4) 0.129(5) 0.094(4) -0.048(4) -0.017(4) -0.010(4)

loop_
_atom_type_symbol
_atom_type_description
_atom_type_scat_dispersion_real
_atom_type_scat_dispersion_imag
_atom_type_scat_source
C C 0.0033 0.0016 'International Tables Vol C Tables 4.2.6.8 and 6.1.1.4'
H H 0.0000 0.0000 'International Tables Vol C Tables 4.2.6.8 and 6.1.1.4'
N N 0.0061 0.0033 'International Tables Vol C Tables 4.2.6.8 and 6.1.1.4'
O O 0.0106 0.0060 'International Tables Vol C Tables 4.2.6.8 and 6.1.1.4'
Cu Cu 0.3201 1.2651 'International Tables Vol C Tables 4.2.6.8 and 6.1.1.4'
As As 0.0499 2.0058 'International Tables Vol C Tables 4.2.6.8 and 6.1.1.4'
Mo Mo -1.6832 0.6857 'International Tables Vol C Tables 4.2.6.8 and 6.1.1.4'

loop_
_geom_angle_atom_site_label_1
_geom_angle_atom_site_label_2
_geom_angle_atom_site_label_3
_geom_angle
H5WA O5W H5WB 120.0
H2WA O2W H2WB 120.0
H1WA O1W H1WB 120.0
H4WA O4W H4WB 120.0
H6WA O6W H6WB 120.0
H3WA O3W H3WB 120.0
O38 Mo1 O26 102.16(17)
O38 Mo1 O14 100.50(17)
O26 Mo1 O14 98.94(16)
O38 Mo1 O34 101.98(17)
O26 Mo1 O34 90.30(15)
O14 Mo1 O34 153.28(14)
O38 Mo1 O17 90.86(16)
O26 Mo1 O17 165.23(14)
O14 Mo1 O17 85.30(14)
O34 Mo1 O17 80.10(14)
O38 Mo1 O24 167.46(16)
O26 Mo1 O24 89.34(14)
O14 Mo1 O24 72.44(13)
O34 Mo1 O24 82.72(13)
O17 Mo1 O24 78.40(13)
O47 Mo2 O17 102.06(17)
O47 Mo2 O5 103.29(18)
O17 Mo2 O5 97.40(15)
O47 Mo2 O2 97.60(17)
O17 Mo2 O2 95.37(15)
O5 Mo2 O2 152.58(14)
O47 Mo2 O25 90.56(16)
O17 Mo2 O25 167.27(14)
O5 Mo2 O25 81.12(14)
O2 Mo2 O25 81.11(14)
O47 Mo2 O10 165.26(16)
O17 Mo2 O10 88.14(14)
O5 Mo2 O10 85.66(14)
O2 Mo2 O10 70.58(13)
O25 Mo2 O10 79.15(13)
O51 Mo3 O20 103.29(17)
O51 Mo3 O2 97.52(17)
O20 Mo3 O2 98.26(15)
O51 Mo3 O46 104.11(17)
O20 Mo3 O46 91.46(15)
O2 Mo3 O46 153.56(15)
O51 Mo3 O7 88.94(16)
O20 Mo3 O7 166.92(14)
O2 Mo3 O7 84.52(14)
O46 Mo3 O7 80.90(14)
O51 Mo3 O10 164.62(15)
O20 Mo3 O10 89.73(14)
O2 Mo3 O10 72.18(13)
O46 Mo3 O10 83.40(14)
O7 Mo3 O10 78.91(12)
O55 Mo4 O7 102.21(17)
O55 Mo4 O42 102.24(17)
O7 Mo4 O42 97.16(16)
O55 Mo4 O14 97.72(16)
O7 Mo4 O14 94.00(16)
O42 Mo4 O14 154.45(15)
O55 Mo4 O16 90.50(16)
O7 Mo4 O16 167.16(14)
O42 Mo4 O16 81.68(15)
O14 Mo4 O16 82.37(14)
O55 Mo4 O24 165.80(15)
O7 Mo4 O24 87.95(14)
O42 Mo4 O24 86.08(14)
O14 Mo4 O24 71.40(12)
O16 Mo4 O24 79.21(13)
O58 Mo5 O12 102.12(18)
O58 Mo5 O39 100.56(18)
O12 Mo5 O39 98.72(16)
O58 Mo5 O45 103.02(18)
O12 Mo5 O45 90.20(16)
O39 Mo5 O45 152.40(16)
O58 Mo5 O35 92.09(17)
O12 Mo5 O35 164.33(15)
O39 Mo5 O35 84.93(15)
O45 Mo5 O35 80.08(15)
O58 Mo5 O30 167.55(17)
O12 Mo5 O30 88.81(14)
O39 Mo5 O30 71.56(13)
O45 Mo5 O30 82.64(14)
O35 Mo5 O30 77.84(13)
O59 Mo6 O35 102.17(18)
O59 Mo6 O44 102.87(19)
O35 Mo6 O44 96.94(17)
O59 Mo6 O23 96.46(18)
O35 Mo6 O23 95.88(16)
O44 Mo6 O23 153.93(15)
O59 Mo6 O31 90.24(16)
O35 Mo6 O31 167.55(14)
O44 Mo6 O31 81.00(15)
O23 Mo6 O31 81.60(15)
O59 Mo6 O28 164.86(18)
O35 Mo6 O28 88.31(14)
O44 Mo6 O28 86.43(14)
O23 Mo6 O28 71.35(13)
O31 Mo6 O28 79.32(12)
O60 Mo7 O37 102.11(19)
O60 Mo7 O40 100.03(18)
O37 Mo7 O40 98.67(16)
O60 Mo7 O42 103.21(18)
O37 Mo7 O42 89.78(15)
O40 Mo7 O42 152.99(16)
O60 Mo7 O13 91.03(18)
O37 Mo7 O13 165.30(15)
O40 Mo7 O13 85.30(15)
O42 Mo7 O13 80.73(14)
O60 Mo7 O27 167.35(16)
O37 Mo7 O27 89.03(14)
O40 Mo7 O27 72.03(14)
O42 Mo7 O27 82.59(13)
O13 Mo7 O27 78.69(13)
O28 As1 O10 111.49(16)
O28 As1 O15 111.28(17)
O10 As1 O15 110.86(16)
O28 As1 O4 107.73(16)
O10 As1 O4 107.70(16)
O15 As1 O4 107.58(16)
O6 Mo8 O18 101.85(18)
O6 Mo8 O23 100.11(17)
O18 Mo8 O23 98.64(16)
O6 Mo8 O5 103.47(17)
O18 Mo8 O5 90.33(15)
O23 Mo8 O5 152.44(16)
O6 Mo8 O11 91.67(16)
O18 Mo8 O11 164.98(15)
O23 Mo8 O11 85.22(15)
O5 Mo8 O11 80.06(14)
O6 Mo8 O28 167.32(16)
O18 Mo8 O28 89.07(14)
O23 Mo8 O28 71.56(13)
O5 Mo8 O28 82.66(13)
O11 Mo8 O28 78.33(13)
O30 As2 O24 111.36(17)
O30 As2 O27 111.29(16)
O24 As2 O27 111.04(16)
O30 As2 O3 107.69(16)
O24 As2 O3 107.39(16)
O27 As2 O3 107.86(16)
O56 Mo9 O13 102.36(18)
O56 Mo9 O46 101.88(18)
O13 Mo9 O46 95.94(16)
O56 Mo9 O50 97.75(17)
O13 Mo9 O50 95.81(16)
O46 Mo9 O50 154.35(15)
O56 Mo9 O32 89.09(17)
O13 Mo9 O32 168.55(15)
O46 Mo9 O32 81.57(14)
O50 Mo9 O32 82.40(15)
O56 Mo9 O15 165.46(16)
O13 Mo9 O15 88.88(15)
O46 Mo9 O15 85.87(14)
O50 Mo9 O15 71.65(13)
O32 Mo9 O15 79.81(13)
O41 Mo10 O11 102.66(18)
O41 Mo10 O34 102.42(17)
O11 Mo10 O34 96.80(16)
O41 Mo10 O39 98.41(18)
O11 Mo10 O39 95.37(16)
O34 Mo10 O39 152.88(15)
O41 Mo10 O36 89.94(17)
O11 Mo10 O36 167.40(15)
O34 Mo10 O36 80.65(14)
O39 Mo10 O36 82.20(14)
O41 Mo10 O30 165.25(17)
O11 Mo10 O30 88.53(15)
O34 Mo10 O30 85.50(13)
O39 Mo10 O30 70.67(13)
O36 Mo10 O30 78.98(13)
O49 Mo11 O22 102.26(18)
O49 Mo11 O50 100.29(18)
O22 Mo11 O50 99.23(17)
O49 Mo11 O44 102.26(18)
O22 Mo11 O44 89.97(16)
O50 Mo11 O44 153.20(14)
O49 Mo11 O43 91.55(17)
O22 Mo11 O43 164.40(15)
O50 Mo11 O43 85.20(16)
O44 Mo11 O43 79.92(15)
O49 Mo11 O15 167.06(17)
O22 Mo11 O15 89.34(14)
O50 Mo11 O15 71.84(13)
O44 Mo11 O15 83.24(13)
O43 Mo11 O15 77.77(13)
O54 Mo12 O43 102.13(18)
O54 Mo12 O45 102.61(18)
O43 Mo12 O45 96.84(17)
O54 Mo12 O40 97.23(18)
O43 Mo12 O40 95.18(17)
O45 Mo12 O40 154.03(15)
O54 Mo12 O21 90.02(17)
O43 Mo12 O21 167.82(15)
O45 Mo12 O21 81.12(15)
O40 Mo12 O21 82.29(15)
O54 Mo12 O27 165.05(17)
O43 Mo12 O27 88.35(14)
O45 Mo12 O27 86.47(14)
O40 Mo12 O27 70.93(13)
O21 Mo12 O27 79.56(13)
O57 Mo13 O16 103.53(18)
O57 Mo13 O9 103.08(18)
O16 Mo13 O9 99.95(16)
O57 Mo13 O33 98.04(18)
O16 Mo13 O33 154.97(15)
O9 Mo13 O33 87.23(16)
O57 Mo13 O37 99.38(17)
O16 Mo13 O37 84.33(15)
O9 Mo13 O37 155.37(15)
O33 Mo13 O37 79.71(15)
O57 Mo13 O3 169.91(17)
O16 Mo13 O3 86.55(14)
O9 Mo13 O3 75.08(13)
O33 Mo13 O3 72.06(13)
O37 Mo13 O3 81.04(13)
O48 Mo14 O25 104.55(18)
O48 Mo14 O1 103.19(18)
O25 Mo14 O1 100.26(15)
O48 Mo14 O8 97.80(17)
O25 Mo14 O8 153.67(15)
O1 Mo14 O8 87.82(15)
O48 Mo14 O18 99.83(17)
O25 Mo14 O18 84.56(14)
O1 Mo14 O18 154.37(15)
O8 Mo14 O18 77.99(14)
O48 Mo14 O4 168.63(15)
O25 Mo14 O4 86.81(14)
O1 Mo14 O4 74.66(14)
O8 Mo14 O4 71.08(13)
O18 Mo14 O4 80.55(13)
O62 Mo15 O31 104.40(18)
O62 Mo15 O8 102.73(18)
O31 Mo15 O8 100.12(17)
O62 Mo15 O29 96.68(17)
O31 Mo15 O29 155.12(15)
O8 Mo15 O29 87.75(16)
O62 Mo15 O22 99.89(18)
O31 Mo15 O22 84.18(16)
O8 Mo15 O22 155.05(15)
O29 Mo15 O22 79.26(15)
O62 Mo15 O4 168.23(17)
O31 Mo15 O4 87.36(14)
O8 Mo15 O4 75.13(13)
O29 Mo15 O4 71.77(12)
O22 Mo15 O4 80.58(13)
O53 Mo16 O36 104.10(18)
O53 Mo16 O19 102.91(18)
O36 Mo16 O19 99.64(16)
O53 Mo16 O9 97.86(17)
O36 Mo16 O9 154.67(15)
O19 Mo16 O9 87.42(16)
O53 Mo16 O26 99.67(17)
O36 Mo16 O26 84.78(15)
O19 Mo16 O26 155.10(15)
O9 Mo16 O26 79.17(14)
O53 Mo16 O3 169.28(16)
O36 Mo16 O3 86.61(14)
O19 Mo16 O3 75.14(14)
O9 Mo16 O3 71.63(12)
O26 Mo16 O3 80.72(12)
O52 Mo17 O32 104.15(18)
O52 Mo17 O29 102.71(17)
O32 Mo17 O29 100.24(16)
O52 Mo17 O1 97.92(18)
O32 Mo17 O1 154.09(14)
O29 Mo17 O1 87.78(15)
O52 Mo17 O20 100.53(16)
O32 Mo17 O20 83.73(15)
O29 Mo17 O20 154.62(14)
O1 Mo17 O20 79.01(14)
O52 Mo17 O4 169.32(17)
O32 Mo17 O4 86.53(14)
O29 Mo17 O4 75.16(13)
O1 Mo17 O4 71.65(13)
O20 Mo17 O4 80.12(12)
O61 Mo18 O21 104.78(19)
O61 Mo18 O33 103.19(19)
O21 Mo18 O33 100.34(17)
O61 Mo18 O19 96.72(18)
O21 Mo18 O19 154.35(16)
O33 Mo18 O19 87.96(16)
O61 Mo18 O12 98.64(18)
O21 Mo18 O12 84.11(16)
O33 Mo18 O12 155.69(15)
O19 Mo18 O12 78.92(14)
O61 Mo18 O3 168.26(17)
O21 Mo18 O3 86.86(14)
O33 Mo18 O3 75.65(14)
O19 Mo18 O3 71.62(13)
O12 Mo18 O3 80.79(13)
Mo14 O1 Mo17 122.08(18)
Mo3 O2 Mo2 121.96(17)
As2 O3 Mo18 123.80(16)
As2 O3 Mo16 123.80(17)
Mo18 O3 Mo16 92.15(12)
As2 O3 Mo13 123.63(17)
Mo18 O3 Mo13 91.85(12)
Mo16 O3 Mo13 92.39(11)
As1 O4 Mo15 123.64(17)
As1 O4 Mo17 124.37(17)
Mo15 O4 Mo17 92.24(11)
As1 O4 Mo14 123.50(16)
Mo15 O4 Mo14 92.14(11)
Mo17 O4 Mo14 91.61(12)
Mo2 O5 Mo8 154.3(2)
Mo4 O7 Mo3 159.3(2)
Mo15 O8 Mo14 121.65(18)
Mo13 O9 Mo16 120.90(17)
As1 O10 Mo3 122.05(17)
As1 O10 Mo2 126.48(18)
Mo3 O10 Mo2 95.28(12)
Mo10 O11 Mo8 161.8(2)
Mo5 O12 Mo18 148.1(2)
Mo9 O13 Mo7 161.3(2)
Mo1 O14 Mo4 121.40(17)
As1 O15 Mo9 126.90(18)
As1 O15 Mo11 121.92(17)
Mo9 O15 Mo11 94.79(12)
Mo13 O16 Mo4 155.41(19)
Mo2 O17 Mo1 161.52(19)
Mo8 O18 Mo14 147.90(19)
Mo16 O19 Mo18 121.08(18)
Mo3 O20 Mo17 148.2(2)
Mo18 O21 Mo12 155.5(2)
Mo11 O22 Mo15 148.4(2)
Mo8 O23 Mo6 122.10(18)
As2 O24 Mo4 126.66(18)
As2 O24 Mo1 122.46(17)
Mo4 O24 Mo1 94.74(12)
Mo14 O25 Mo2 155.3(2)
Mo1 O26 Mo16 147.80(19)
As2 O27 Mo12 126.35(18)
As2 O27 Mo7 122.61(16)
Mo12 O27 Mo7 94.70(12)
As1 O28 Mo6 127.25(18)
As1 O28 Mo8 122.09(18)
Mo6 O28 Mo8 94.99(12)
Mo17 O29 Mo15 120.83(17)
As2 O30 Mo10 127.07(17)
As2 O30 Mo5 122.32(18)
Mo10 O30 Mo5 94.54(12)
Mo15 O31 Mo6 155.1(2)
Mo17 O32 Mo9 155.34(19)
Mo18 O33 Mo13 120.44(19)
Mo10 O34 Mo1 154.0(2)
Mo6 O35 Mo5 162.4(2)
Mo16 O36 Mo10 155.6(2)
Mo7 O37 Mo13 148.4(2)
Mo5 O39 Mo10 123.22(18)
Mo7 O40 Mo12 122.34(19)
Mo4 O42 Mo7 153.6(2)
Mo12 O43 Mo11 161.8(2)
Mo6 O44 Mo11 153.3(2)
Mo12 O45 Mo5 153.7(2)
Mo9 O46 Mo3 152.3(2)
Mo11 O50 Mo9 121.71(18)
N8 N1 C4 107.4(6)
N8 N1 C5 127.4(7)
C4 N1 C5 125.1(6)
C3 N7 C1 107.9(6)
N9 C1 N7 108.4(6)
N9 C1 H1 125.8
N7 C1 H1 125.8
N8 C2 N10 110.4(6)
N8 C2 H2 124.8
N10 C2 H2 124.8
N7 C3 N3 108.2(6)
N7 C3 H3 125.9
N3 C3 H3 125.9
C2 N8 N1 108.4(6)
N9 N3 C3 107.5(6)
N9 N3 C6 124.9(6)
C3 N3 C6 127.2(6)
C1 N9 N3 107.9(6)
C4 N10 C2 105.0(7)
N10 C4 N1 108.7(6)
N10 C4 H4 125.6
N1 C4 H4 125.6
N1 C5 C27 113.0(8)
N1 C5 H5A 109.0
C27 C5 H5A 109.0
N1 C5 H5B 109.0
C27 C5 H5B 109.0
H5A C5 H5B 107.8
N3 C6 C7 107.4(6)
N3 C6 H6A 110.2
C7 C6 H6A 110.2
N3 C6 H6B 110.2
C7 C6 H6B 110.2
H6A C6 H6B 108.5
C15 C7 C6 117.6(9)
C15 C7 H7A 107.9
C6 C7 H7A 107.9
C15 C7 H7B 107.9
C6 C7 H7B 107.9
H7A C7 H7B 107.2
N17 N5 C9 108.4(7)
N17 N5 C10 126.0(8)
C9 N5 C10 125.4(7)
C13 C8 C10 111.8(8)
C13 C8 H8A 109.3
C10 C8 H8A 109.3
C13 C8 H8B 109.3
C10 C8 H8B 109.3
H8A C8 H8B 107.9
N16 C9 N5 105.9(8)
N16 C9 H9 127.0
N5 C9 H9 127.0
N5 C10 C8 111.0(6)
N5 C10 H10A 109.4
C8 C10 H10A 109.4
N5 C10 H10B 109.4
C8 C10 H10B 109.4
H10A C10 H10B 108.0
N12 N4 C19 109.0(7)
N12 N4 C11 125.4(7)
C19 N4 C11 125.5(7)
N11 N6 C21 109.5(7)
N11 N6 C14 124.6(7)
C21 N6 C14 124.9(7)
N6 N11 C17 107.5(7)
N4 C11 C16 115.1(7)
N4 C11 H11A 108.5
C16 C11 H11A 108.5
N4 C11 H11B 108.5
C16 C11 H11B 108.5
H11A C11 H11B 107.5
C20 N12 N4 106.8(8)
C14 C12 C13 110.4(8)
C14 C12 H12A 109.6
C13 C12 H12A 109.6
C14 C12 H12B 109.6
C13 C12 H12B 109.6
H12A C12 H12B 108.1
C8 C13 C12 114.4(8)
C8 C13 H13A 108.7
C12 C13 H13A 108.7
C8 C13 H13B 108.7
C12 C13 H13B 108.7
H13A C13 H13B 107.6
N6 C14 C12 112.1(8)
N6 C14 H14A 109.2
C12 C14 H14A 109.2
N6 C14 H14B 109.2
C12 C14 H14B 109.2
H14A C14 H14B 107.9
C7 C15 C16 119.3(10)
C7 C15 H15A 107.5
C16 C15 H15A 107.5
C7 C15 H15B 107.5
C16 C15 H15B 107.5
H15A C15 H15B 107.0
C15 C16 C11 115.6(10)
C15 C16 H16A 108.4
C11 C16 H16A 108.4
C15 C16 H16B 108.4
C11 C16 H16B 108.4
H16A C16 H16B 107.4
N15 N2 C23 106.7(8)
N15 N2 C24 124.9(8)
C23 N2 C24 128.4(9)
N11 C17 N14 109.6(8)
N11 C17 H17 125.2
N14 C17 H17 125.2
N17 C18 N16 109.1(8)
N17 C18 H18 125.5
N16 C18 H18 125.5
N13 C19 N4 108.5(8)
N13 C19 H19 125.7
N4 C19 H19 125.7
N12 C20 N13 110.6(7)
N12 C20 H20 124.7
N13 C20 H20 124.7
N14 C21 N6 107.1(7)
N14 C21 H21 126.4
N6 C21 H21 126.4
C19 N13 C20 105.1(8)
N18 C22 N15 110.2(10)
N18 C22 H22 124.9
N15 C22 H22 124.9
C21 N14 C17 106.1(8)
C22 N15 N2 108.1(9)
C9 N16 C18 107.1(9)
C18 N17 N5 109.5(8)
N18 C23 N2 105.9(9)
N18 C23 H23 127.0
N2 C23 H23 127.0
C22 N18 C23 108.9(10)
C26 C24 N2 114.2(11)
C26 C24 H24A 108.7
N2 C24 H24A 108.7
C26 C24 H24B 108.7
N2 C24 H24B 108.7
H24A C24 H24B 107.6
C26 C25 C27 116.5(11)
C26 C25 H25A 108.2
C27 C25 H25A 108.2
C26 C25 H25B 108.2
C27 C25 H25B 108.2
H25A C25 H25B 107.3
C25 C26 C24 113.9(12)
C25 C26 H26A 108.8
C24 C26 H26A 108.8
C25 C26 H26B 108.8
C24 C26 H26B 108.8
H26A C26 H26B 107.7
C5 C27 C25 109.3(9)
C5 C27 H27A 109.8
C25 C27 H27A 109.8
C5 C27 H27B 109.8
C25 C27 H27B 109.8
H27A C27 H27B 108.3

loop_
_geom_bond_atom_site_label_1
_geom_bond_atom_site_label_2
_geom_bond_distance
O5W H5WA 0.8499
O5W H5WB 0.8500
O2W H2WA 0.8499
O2W H2WB 0.8501
O1W H1WA 0.8500
O1W H1WB 0.8501
O4W H4WA 0.8500
O4W H4WB 0.8500
O6W H6WA 0.8501
O6W H6WB 0.8499
O3W H3WA 0.8501
O3W H3WB 0.8501
Mo1 O38 1.687(3)
Mo1 O26 1.794(4)
Mo1 O14 1.898(3)
Mo1 O34 1.941(3)
Mo1 O17 2.113(3)
Mo1 O24 2.296(3)
Mo2 O47 1.679(4)
Mo2 O17 1.774(3)
Mo2 O5 1.876(3)
Mo2 O2 1.966(3)
Mo2 O25 2.153(3)
Mo2 O10 2.305(3)
Mo3 O51 1.684(3)
Mo3 O20 1.788(3)
Mo3 O2 1.906(3)
Mo3 O46 1.913(4)
Mo3 O7 2.133(3)
Mo3 O10 2.278(3)
Mo4 O55 1.690(3)
Mo4 O7 1.776(4)
Mo4 O42 1.863(3)
Mo4 O14 1.970(3)
Mo4 O16 2.133(4)
Mo4 O24 2.289(3)
Mo5 O58 1.688(4)
Mo5 O12 1.799(4)
Mo5 O39 1.876(4)
Mo5 O45 1.939(4)
Mo5 O35 2.106(4)
Mo5 O30 2.315(3)
Mo6 O59 1.691(4)
Mo6 O35 1.763(4)
Mo6 O44 1.877(4)
Mo6 O23 1.974(4)
Mo6 O31 2.154(4)
Mo6 O28 2.276(3)
Mo7 O60 1.686(4)
Mo7 O37 1.797(4)
Mo7 O40 1.877(4)
Mo7 O42 1.942(4)
Mo7 O13 2.109(4)
Mo7 O27 2.303(3)
As1 O28 1.666(3)
As1 O10 1.673(3)
As1 O15 1.679(3)
As1 O4 1.707(3)
Mo8 O6 1.684(4)
Mo8 O18 1.797(4)
Mo8 O23 1.899(3)
Mo8 O5 1.919(3)
Mo8 O11 2.124(4)
Mo8 O28 2.321(4)
As2 O30 1.669(3)
As2 O24 1.671(3)
As2 O27 1.677(3)
As2 O3 1.712(3)
Mo9 O56 1.697(4)
Mo9 O13 1.770(4)
Mo9 O46 1.884(3)
Mo9 O50 1.952(3)
Mo9 O32 2.161(4)
Mo9 O15 2.272(3)
Mo10 O41 1.691(4)
Mo10 O11 1.764(4)
Mo10 O34 1.880(3)
Mo10 O39 1.968(4)
Mo10 O36 2.162(4)
Mo10 O30 2.290(3)
Mo11 O49 1.679(4)
Mo11 O22 1.795(4)
Mo11 O50 1.901(4)
Mo11 O44 1.935(4)
Mo11 O43 2.126(4)
Mo11 O15 2.301(3)
Mo12 O54 1.698(4)
Mo12 O43 1.764(4)
Mo12 O45 1.864(4)
Mo12 O40 1.972(4)
Mo12 O21 2.152(4)
Mo12 O27 2.283(3)
Mo13 O57 1.685(4)
Mo13 O16 1.783(4)
Mo13 O9 1.842(4)
Mo13 O33 2.045(4)
Mo13 O37 2.071(3)
Mo13 O3 2.348(3)
Mo14 O48 1.694(4)
Mo14 O25 1.776(3)
Mo14 O1 1.830(4)
Mo14 O8 2.050(3)
Mo14 O18 2.073(3)
Mo14 O4 2.369(3)
Mo15 O62 1.692(4)
Mo15 O31 1.777(4)
Mo15 O8 1.837(4)
Mo15 O29 2.052(4)
Mo15 O22 2.069(4)
Mo15 O4 2.346(3)
Mo16 O53 1.693(4)
Mo16 O36 1.775(4)
Mo16 O19 1.832(4)
Mo16 O9 2.051(4)
Mo16 O26 2.069(3)
Mo16 O3 2.347(3)
Mo17 O52 1.687(4)
Mo17 O32 1.782(4)
Mo17 O29 1.840(3)
Mo17 O1 2.037(4)
Mo17 O20 2.073(3)
Mo17 O4 2.352(3)
Mo18 O61 1.689(4)
Mo18 O21 1.779(4)
Mo18 O33 1.837(4)
Mo18 O19 2.046(4)
Mo18 O12 2.075(4)
Mo18 O3 2.345(3)
N1 N8 1.328(8)
N1 C4 1.364(9)
N1 C5 1.476(10)
N7 C3 1.325(9)
N7 C1 1.347(8)
C1 N9 1.326(9)
C1 H1 0.9300
C2 N8 1.310(9)
C2 N10 1.365(9)
C2 H2 0.9300
C3 N3 1.350(8)
C3 H3 0.9300
N3 N9 1.346(8)
N3 C6 1.479(9)
N10 C4 1.348(10)
C4 H4 0.9300
C5 C27 1.484(13)
C5 H5A 0.9700
C5 H5B 0.9700
C6 C7 1.695(13)
C6 H6A 0.9700
C6 H6B 0.9700
C7 C15 1.399(13)
C7 H7A 0.9700
C7 H7B 0.9700
N5 N17 1.309(9)
N5 C9 1.365(11)
N5 C10 1.489(10)
C8 C13 1.474(12)
C8 C10 1.552(12)
C8 H8A 0.9700
C8 H8B 0.9700
C9 N16 1.349(12)
C9 H9 0.9300
C10 H10A 0.9700
C10 H10B 0.9700
N4 N12 1.338(9)
N4 C19 1.372(9)
N4 C11 1.462(9)
N6 N11 1.312(9)
N6 C21 1.358(9)
N6 C14 1.445(10)
N11 C17 1.324(11)
C11 C16 1.466(12)
C11 H11A 0.9700
C11 H11B 0.9700
N12 C20 1.333(11)
C12 C14 1.467(11)
C12 C13 1.542(12)
C12 H12A 0.9700
C12 H12B 0.9700
C13 H13A 0.9700
C13 H13B 0.9700
C14 H14A 0.9700
C14 H14B 0.9700
C15 C16 1.445(13)
C15 H15A 0.9700
C15 H15B 0.9700
C16 H16A 0.9700
C16 H16B 0.9700
N2 N15 1.363(10)
N2 C23 1.367(12)
N2 C24 1.438(11)
C17 N14 1.361(10)
C17 H17 0.9300
C18 N17 1.289(12)
C18 N16 1.351(12)
C18 H18 0.9300
C19 N13 1.347(11)
C19 H19 0.9300
C20 N13 1.387(12)
C20 H20 0.9300
C21 N14 1.347(11)
C21 H21 0.9300
C22 N18 1.297(13)
C22 N15 1.304(12)
C22 H22 0.9300
C23 N18 1.361(12)
C23 H23 0.9300
C24 C26 1.398(15)
C24 H24A 0.9700
C24 H24B 0.9700
C25 C26 1.327(15)
C25 C27 1.646(15)
C25 H25A 0.9700
C25 H25B 0.9700
C26 H26A 0.9700
C26 H26B 0.9700
C27 H27A 0.9700
C27 H27B 0.9700

loop_
_geom_hbond_atom_site_label_D
_geom_hbond_atom_site_label_H
_geom_hbond_atom_site_label_A
_geom_hbond_distance_DH
_geom_hbond_distance_HA
_geom_hbond_distance_DA
_geom_hbond_angle_DHA
_geom_hbond_site_symmetry_A
O3W H3WB O9 0.85 2.68 2.811(6) 89.7 2_676
O3W H3WB H2 0.85 1.23 1.820(8) 121.5 1_556
O3W H3WA O29 0.85 2.18 2.860(6) 136.5 2_666
O6W H6WA O23 0.85 2.35 3.089(7) 145.9 2_666
O4W H4WB N8 0.85 2.52 3.298(14) 153.4 2_676
O4W H4WA O60 0.85 2.14 2.962(12) 161.4 1_556
O2W H2WB O1W 0.85 2.30 2.832(13) 120.7 2_656
O2W H2WA O53 0.85 2.74 3.042(9) 102.8 1_545
O5W H5WB O6W 0.85 3.12 3.357(14) 99.2 1_655
O5W H5WA O18 0.85 2.35 2.994(9) 133.0 2_766
